data_4132270
loop_
_publ_author_name
'Inoue, Yuki'
'Sakamaki, Daisuke'
'Tsutsui, Yusuke'
'Gon, Masayuki'
'Chujo, Yoshiki'
'Seki, Shu'

_publ_section_title
;
 Hash-Mark-Shaped Azaacene Tetramers with Axial Chirality.
;
_journal_issue 23
_journal_name_full 'Journal of the American Chemical Society'
_journal_page_first 7152
_journal_page_last 7158
_journal_paper_doi 10.1021/jacs.8b02689
_journal_volume 140
_journal_year 2018
_chemical_formula_moiety 'C94 H80 Cl4 N8'
_chemical_formula_sum 'C94 H80 Cl4 N8'
_chemical_formula_weight 1463.53
_space_group_crystal_system monoclinic
_space_group_IT_number 15
_space_group_name_Hall '-C 2yc'
_space_group_name_H-M_alt 'C 1 2/c 1'
_atom_sites_solution_hydrogens geom
_atom_sites_solution_primary direct
_atom_sites_solution_secondary difmap
_cell_angle_alpha 90.0000
_cell_angle_beta 103.327(5)
_cell_angle_gamma 90.0000
_cell_formula_units_Z 4
_cell_length_a 31.014(9)
_cell_length_b 15.951(4)
_cell_length_c 15.969(4)
_cell_measurement_reflns_used 10033
_cell_measurement_temperature 143
_cell_measurement_theta_max 27.50
_cell_measurement_theta_min 3.04
_cell_volume 7687(4)
_computing_cell_refinement CrystalClear
_computing_data_collection 'CrystalClear (Rigaku/MSC Inc., 2006)'
_computing_data_reduction CrystalClear
_computing_molecular_graphics 'CrystalStructure 4.2.1'
_computing_publication_material 'CrystalStructure 4.2.1 (Rigaku, 2016)'
_computing_structure_refinement 'SHELXL Version 2014/7 (Sheldrick, 2008)'
_computing_structure_solution 'Superflip (Palatinus, et al., 2007)'
_diffrn_ambient_temperature 143
_diffrn_detector_area_resol_mean 7.314
_diffrn_measured_fraction_theta_full 0.996
_diffrn_measured_fraction_theta_max 0.990
_diffrn_measurement_device_type 'Rigaku Saturn70'
_diffrn_measurement_method \w
_diffrn_radiation_type 'Mo K\a'
_diffrn_radiation_wavelength 0.71075
_diffrn_reflns_av_R_equivalents 0.0427
_diffrn_reflns_Laue_measured_fraction_full 0.996
_diffrn_reflns_Laue_measured_fraction_max 0.990
_diffrn_reflns_limit_h_max 40
_diffrn_reflns_limit_h_min -40
_diffrn_reflns_limit_k_max 20
_diffrn_reflns_limit_k_min -20
_diffrn_reflns_limit_l_max 20
_diffrn_reflns_limit_l_min -16
_diffrn_reflns_number 30986
_diffrn_reflns_point_group_measured_fraction_full 0.996
_diffrn_reflns_point_group_measured_fraction_max 0.990
_diffrn_reflns_theta_full 25.242
_diffrn_reflns_theta_max 27.493
_diffrn_reflns_theta_min 3.041
_diffrn_standards_number 0
_exptl_absorpt_coefficient_mu 0.208
_exptl_absorpt_correction_T_max 0.959
_exptl_absorpt_correction_T_min 0.868
_exptl_absorpt_correction_type multi-scan
_exptl_absorpt_process_details 'REQAB (Rigaku, 1998)'
_exptl_crystal_colour colorless
_exptl_crystal_density_diffrn 1.264
_exptl_crystal_density_method 'not measured'
_exptl_crystal_description prism
_exptl_crystal_F_000 3072.00
_exptl_crystal_size_max 0.200
_exptl_crystal_size_mid 0.200
_exptl_crystal_size_min 0.200
_refine_diff_density_max 0.86
_refine_diff_density_min -1.11
_refine_ls_extinction_method none
_refine_ls_goodness_of_fit_ref 1.222
_refine_ls_hydrogen_treatment constr
_refine_ls_number_parameters 478
_refine_ls_number_reflns 8754
_refine_ls_number_restraints 0
_refine_ls_R_factor_all 0.1258
_refine_ls_R_factor_gt 0.1012
_refine_ls_shift/su_max 0.001
_refine_ls_structure_factor_coef Fsqd
_refine_ls_weighting_details 'w = 1/[\s^2^(Fo^2^)+(0.2000P)^2^] where P=(Fo^2^+2Fc^2^)/3'
_refine_ls_weighting_scheme calc
_refine_ls_wR_factor_gt 0.3151
_refine_ls_wR_factor_ref 0.3423
_reflns_Friedel_coverage 0.000
_reflns_number_gt 6348
_reflns_number_total 8754
_reflns_threshold_expression F^2^>2.0\s(F^2^)
_cod_data_source_file ja8b02689_si_005.cif
_cod_data_source_block 160709_Inoue_DP-Pr_2_dcm-hep_b
_cod_database_code 4132270

loop_
_space_group_symop_operation_xyz
'x, y, z'
'-x, y, -z+1/2'
'x+1/2, y+1/2, z'
'-x+1/2, y+1/2, -z+1/2'
'-x, -y, -z'
'x, -y, z-1/2'
'-x+1/2, -y+1/2, -z'
'x+1/2, -y+1/2, z-1/2'

loop_
_atom_site_label
_atom_site_type_symbol
_atom_site_fract_x
_atom_site_fract_y
_atom_site_fract_z
_atom_site_U_iso_or_equiv
_atom_site_adp_type
_atom_site_occupancy
_atom_site_site_symmetry_order
_atom_site_calc_flag
_atom_site_refinement_flags_posn
_atom_site_refinement_flags_adp
Cl1 Cl 0.57659(10) 0.52993(19) 0.7760(2) 0.1945(13) Uani 1 1 d . .
Cl2 Cl 0.55460(10) 0.48757(18) 0.5964(2) 0.2040(14) Uani 1 1 d . .
N1 N 0.95189(7) 0.60149(14) 0.54970(14) 0.0289(5) Uani 1 1 d . .
N2 N 0.87382(6) 0.51272(14) 0.48867(13) 0.0257(5) Uani 1 1 d . .
N3 N 0.73034(8) 0.37612(17) 0.43391(15) 0.0359(6) Uani 1 1 d . .
N4 N 0.79716(7) 0.46371(15) 0.54111(14) 0.0304(5) Uani 1 1 d . .
H4 H 0.8155 0.5006 0.5712 0.037 Uiso 1 1 calc R U
C1 C 0.91287(8) 0.64627(17) 0.51903(16) 0.0269(6) Uani 1 1 d . .
C2 C 0.91123(9) 0.73237(18) 0.51745(19) 0.0343(6) Uani 1 1 d . .
H2 H 0.9376 0.7631 0.5399 0.041 Uiso 1 1 calc R U
C3 C 0.87154(10) 0.77691(18) 0.48350(19) 0.0354(7) Uani 1 1 d . .
C4 C 0.86937(12) 0.8656(2) 0.4835(2) 0.0514(9) Uani 1 1 d . .
H4A H 0.8952 0.8970 0.5078 0.062 Uiso 1 1 calc R U
C5 C 0.83057(13) 0.9066(2) 0.4492(3) 0.0612(11) Uani 1 1 d . .
H5 H 0.8300 0.9661 0.4481 0.073 Uiso 1 1 calc R U
C6 C 0.79212(13) 0.8617(2) 0.4160(3) 0.0601(11) Uani 1 1 d . .
H6 H 0.7653 0.8908 0.3927 0.072 Uiso 1 1 calc R U
C7 C 0.79233(11) 0.7757(2) 0.4165(2) 0.0482(9) Uani 1 1 d . .
H7 H 0.7657 0.7458 0.3944 0.058 Uiso 1 1 calc R U
C8 C 0.83202(10) 0.73156(18) 0.44981(19) 0.0340(6) Uani 1 1 d . .
C9 C 0.83383(9) 0.64258(17) 0.45136(18) 0.0313(6) Uani 1 1 d . .
H9 H 0.8077 0.6114 0.4285 0.038 Uiso 1 1 calc R U
C10 C 0.87259(8) 0.60070(16) 0.48519(16) 0.0253(6) Uani 1 1 d . .
C11 C 0.91132(8) 0.46944(17) 0.53531(16) 0.0251(5) Uani 1 1 d . .
C12 C 0.91060(8) 0.38483(17) 0.54689(17) 0.0284(6) Uani 1 1 d . .
H12 H 0.8838 0.3552 0.5255 0.034 Uiso 1 1 calc R U
C13 C 0.94861(8) 0.33990(18) 0.58977(17) 0.0297(6) Uani 1 1 d . .
C14 C 0.94959(9) 0.25067(19) 0.5939(2) 0.0376(7) Uani 1 1 d . .
H14 H 0.9235 0.2196 0.5705 0.045 Uiso 1 1 calc R U
C15 C 0.98790(10) 0.2094(2) 0.6312(2) 0.0443(8) Uani 1 1 d . .
H15 H 0.9883 0.1499 0.6327 0.053 Uiso 1 1 calc R U
C16 C 1.02672(10) 0.2545(2) 0.6674(2) 0.0417(7) Uani 1 1 d . .
H16 H 1.0531 0.2252 0.6931 0.050 Uiso 1 1 calc R U
C17 C 1.02662(9) 0.3403(2) 0.66581(19) 0.0368(7) Uani 1 1 d . .
H17 H 1.0528 0.3701 0.6919 0.044 Uiso 1 1 calc R U
C18 C 0.98790(9) 0.38518(19) 0.62565(17) 0.0309(6) Uani 1 1 d . .
C19 C 0.98757(8) 0.47370(18) 0.61527(16) 0.0288(6) Uani 1 1 d . .
H19 H 1.0133 0.5047 0.6413 0.035 Uiso 1 1 calc R U
C20 C 0.95123(8) 0.51581(17) 0.56881(16) 0.0256(5) Uani 1 1 d . .
C21 C 0.83970(8) 0.46495(16) 0.43309(16) 0.0249(5) Uani 1 1 d . .
C22 C 0.84605(8) 0.44113(16) 0.35075(16) 0.0270(6) Uani 1 1 d . .
C23 C 0.88207(9) 0.46983(18) 0.31842(18) 0.0334(6) Uani 1 1 d . .
H23 H 0.9026 0.5083 0.3513 0.040 Uiso 1 1 calc R U
C24 C 0.88776(10) 0.4430(2) 0.24054(19) 0.0405(7) Uani 1 1 d . .
H24 H 0.9118 0.4635 0.2189 0.049 Uiso 1 1 calc R U
C25 C 0.85785(10) 0.3849(2) 0.19217(19) 0.0393(7) Uani 1 1 d . .
H25 H 0.8625 0.3645 0.1390 0.047 Uiso 1 1 calc R U
C26 C 0.82222(9) 0.35783(18) 0.22150(18) 0.0339(6) Uani 1 1 d . .
H26 H 0.8021 0.3192 0.1879 0.041 Uiso 1 1 calc R U
C27 C 0.81470(9) 0.38604(17) 0.30044(17) 0.0286(6) Uani 1 1 d . .
C28 C 0.77664(9) 0.36189(17) 0.33043(17) 0.0285(6) Uani 1 1 d . .
H28 H 0.7556 0.3252 0.2961 0.034 Uiso 1 1 calc R U
C29 C 0.76943(8) 0.38971(17) 0.40668(17) 0.0285(6) Uani 1 1 d . .
C30 C 0.80333(8) 0.43999(15) 0.46133(16) 0.0249(5) Uani 1 1 d . .
C31 C 0.76346(8) 0.43205(16) 0.57578(16) 0.0250(5) Uani 1 1 d . .
C32 C 0.76315(8) 0.44443(16) 0.65972(17) 0.0274(6) Uani 1 1 d . .
H32 H 0.7870 0.4738 0.6957 0.033 Uiso 1 1 calc R U
C33 C 0.72813(8) 0.41466(16) 0.69510(17) 0.0275(6) Uani 1 1 d . .
C34 C 0.72679(10) 0.42813(19) 0.78176(19) 0.0350(6) Uani 1 1 d . .
H34 H 0.7499 0.4587 0.8184 0.042 Uiso 1 1 calc R U
C35 C 0.69255(10) 0.3976(2) 0.81386(19) 0.0398(7) Uani 1 1 d . .
H35 H 0.6921 0.4070 0.8724 0.048 Uiso 1 1 calc R U
C36 C 0.65829(10) 0.3527(2) 0.7601(2) 0.0418(7) Uani 1 1 d . .
H36 H 0.6346 0.3318 0.7827 0.050 Uiso 1 1 calc R U
C37 C 0.65830(10) 0.33836(19) 0.6754(2) 0.0361(7) Uani 1 1 d . .
H37 H 0.6347 0.3077 0.6400 0.043 Uiso 1 1 calc R U
C38 C 0.69320(8) 0.36903(16) 0.64062(18) 0.0296(6) Uani 1 1 d . .
C39 C 0.69469(9) 0.35506(16) 0.55320(17) 0.0288(6) Uani 1 1 d . .
H39 H 0.6717 0.3236 0.5172 0.035 Uiso 1 1 calc R U
C40 C 0.72818(8) 0.38562(16) 0.51992(17) 0.0272(6) Uani 1 1 d . .
C41 C 0.99440(9) 0.64527(18) 0.56321(18) 0.0310(6) Uani 1 1 d . .
H41A H 0.9918 0.6900 0.5194 0.037 Uiso 1 1 calc R U
H41B H 1.0171 0.6051 0.5536 0.037 Uiso 1 1 calc R U
C42 C 1.01040(10) 0.6842(2) 0.6515(2) 0.0403(7) Uani 1 1 d . .
H42A H 1.0173 0.6395 0.6955 0.048 Uiso 1 1 calc R U
H42B H 0.9867 0.7199 0.6648 0.048 Uiso 1 1 calc R U
C43 C 1.05161(12) 0.7370(2) 0.6545(3) 0.0575(10) Uani 1 1 d . .
H43A H 1.0616 0.7618 0.7118 0.069 Uiso 1 1 calc R U
H43B H 1.0752 0.7015 0.6420 0.069 Uiso 1 1 calc R U
H43C H 1.0446 0.7818 0.6114 0.069 Uiso 1 1 calc R U
C44 C 0.69059(10) 0.34674(19) 0.3701(2) 0.0383(7) Uani 1 1 d . .
H44A H 0.6908 0.3711 0.3132 0.046 Uiso 1 1 calc R U
H44B H 0.6637 0.3673 0.3871 0.046 Uiso 1 1 calc R U
C45 C 0.68842(11) 0.2520(2) 0.3625(2) 0.0442(8) Uani 1 1 d . .
H45A H 0.6852 0.2274 0.4177 0.053 Uiso 1 1 calc R U
H45B H 0.7163 0.2306 0.3502 0.053 Uiso 1 1 calc R U
C46 C 0.64888(11) 0.2251(2) 0.2899(2) 0.0530(9) Uani 1 1 d . .
H46A H 0.6479 0.1638 0.2858 0.064 Uiso 1 1 calc R U
H46B H 0.6213 0.2457 0.3025 0.064 Uiso 1 1 calc R U
H46C H 0.6523 0.2488 0.2352 0.064 Uiso 1 1 calc R U
C47 C 0.5943(3) 0.5342(5) 0.6830(6) 0.136(3) Uani 1 1 d . .
H47A H 0.6229 0.5043 0.6907 0.164 Uiso 1 1 calc R U
H47B H 0.5991 0.5934 0.6689 0.164 Uiso 1 1 calc R U

loop_
_atom_site_aniso_label
_atom_site_aniso_U_11
_atom_site_aniso_U_22
_atom_site_aniso_U_33
_atom_site_aniso_U_23
_atom_site_aniso_U_13
_atom_site_aniso_U_12
Cl1 0.172(2) 0.168(2) 0.271(3) -0.009(2) 0.107(2) 0.0341(19)
Cl2 0.176(3) 0.133(2) 0.285(4) 0.042(2) 0.016(3) -0.0269(19)
N1 0.0182(10) 0.0287(12) 0.0384(13) 0.0035(9) 0.0033(9) -0.0043(9)
N2 0.0160(10) 0.0263(11) 0.0328(11) 0.0044(9) 0.0019(8) -0.0024(8)
N3 0.0257(12) 0.0483(15) 0.0326(13) -0.0092(10) 0.0044(10) -0.0137(11)
N4 0.0248(11) 0.0371(13) 0.0300(12) -0.0068(9) 0.0076(9) -0.0129(10)
C1 0.0210(12) 0.0311(14) 0.0289(13) 0.0006(10) 0.0064(10) -0.0027(10)
C2 0.0257(13) 0.0305(14) 0.0454(16) 0.0010(12) 0.0054(12) -0.0074(11)
C3 0.0333(15) 0.0302(15) 0.0414(16) 0.0011(12) 0.0055(12) -0.0028(12)
C4 0.0443(19) 0.0291(16) 0.075(2) 0.0006(15) 0.0025(17) -0.0035(14)
C5 0.060(2) 0.0255(16) 0.088(3) 0.0059(16) -0.003(2) 0.0037(15)
C6 0.046(2) 0.0332(18) 0.085(3) 0.0006(17) -0.0167(19) 0.0107(15)
C7 0.0369(17) 0.0323(16) 0.064(2) 0.0001(14) -0.0114(15) 0.0020(13)
C8 0.0327(15) 0.0257(14) 0.0392(15) 0.0035(11) -0.0005(12) 0.0004(11)
C9 0.0240(13) 0.0303(14) 0.0361(15) 0.0059(11) -0.0005(11) -0.0033(11)
C10 0.0230(12) 0.0256(13) 0.0276(13) 0.0017(10) 0.0066(10) -0.0030(10)
C11 0.0190(12) 0.0303(13) 0.0254(12) 0.0026(10) 0.0038(9) -0.0020(10)
C12 0.0198(12) 0.0303(14) 0.0348(14) 0.0051(11) 0.0057(10) -0.0034(10)
C13 0.0218(13) 0.0350(15) 0.0323(14) 0.0071(11) 0.0062(11) -0.0013(11)
C14 0.0279(14) 0.0347(16) 0.0491(17) 0.0130(13) 0.0064(13) -0.0003(12)
C15 0.0383(17) 0.0384(17) 0.054(2) 0.0150(14) 0.0055(15) 0.0068(13)
C16 0.0281(14) 0.0448(18) 0.0490(18) 0.0143(14) 0.0024(13) 0.0081(13)
C17 0.0227(13) 0.0456(17) 0.0395(16) 0.0103(13) 0.0017(12) 0.0009(12)
C18 0.0232(13) 0.0395(16) 0.0291(14) 0.0080(11) 0.0040(11) 0.0001(11)
C19 0.0195(12) 0.0351(15) 0.0293(13) 0.0028(11) 0.0006(10) -0.0034(11)
C20 0.0196(12) 0.0305(13) 0.0275(12) 0.0018(10) 0.0069(10) -0.0030(10)
C21 0.0176(11) 0.0270(13) 0.0277(13) 0.0040(10) 0.0005(10) -0.0005(10)
C22 0.0236(12) 0.0271(13) 0.0293(13) 0.0065(10) 0.0040(10) 0.0040(10)
C23 0.0268(13) 0.0367(15) 0.0370(15) 0.0069(11) 0.0080(11) 0.0006(12)
C24 0.0297(14) 0.056(2) 0.0379(16) 0.0115(14) 0.0127(12) 0.0063(14)
C25 0.0370(16) 0.0505(18) 0.0317(15) 0.0054(13) 0.0104(12) 0.0107(14)
C26 0.0325(15) 0.0374(15) 0.0306(14) 0.0011(11) 0.0046(11) 0.0073(12)
C27 0.0256(13) 0.0289(14) 0.0310(14) 0.0054(10) 0.0054(11) 0.0053(10)
C28 0.0238(12) 0.0302(13) 0.0279(13) -0.0023(10) -0.0012(10) -0.0033(10)
C29 0.0234(13) 0.0281(13) 0.0324(14) -0.0020(10) 0.0033(11) -0.0039(10)
C30 0.0205(12) 0.0223(12) 0.0297(13) 0.0005(10) 0.0018(10) -0.0016(9)
C31 0.0190(11) 0.0241(12) 0.0312(13) -0.0011(10) 0.0039(10) -0.0030(9)
C32 0.0226(12) 0.0232(12) 0.0354(14) -0.0009(10) 0.0045(11) -0.0026(10)
C33 0.0246(13) 0.0219(12) 0.0351(14) 0.0011(10) 0.0050(11) 0.0010(10)
C34 0.0343(15) 0.0347(15) 0.0366(15) 0.0007(12) 0.0093(12) -0.0003(12)
C35 0.0413(17) 0.0451(17) 0.0369(16) 0.0002(13) 0.0169(13) -0.0012(14)
C36 0.0346(16) 0.0442(18) 0.0525(18) 0.0047(14) 0.0222(14) -0.0046(13)
C37 0.0295(14) 0.0369(15) 0.0448(17) -0.0020(12) 0.0144(12) -0.0051(12)
C38 0.0223(12) 0.0256(13) 0.0418(15) 0.0014(11) 0.0091(11) 0.0007(10)
C39 0.0209(12) 0.0289(13) 0.0356(15) -0.0032(11) 0.0042(11) -0.0056(10)
C40 0.0216(12) 0.0288(13) 0.0296(14) -0.0034(10) 0.0028(10) -0.0050(10)
C41 0.0218(12) 0.0335(14) 0.0380(15) 0.0012(11) 0.0075(11) -0.0069(11)
C42 0.0334(15) 0.0448(18) 0.0386(16) -0.0021(13) -0.0006(13) -0.0065(13)
C43 0.046(2) 0.047(2) 0.070(2) 0.0029(17) -0.0067(18) -0.0210(17)
C44 0.0316(15) 0.0395(16) 0.0416(17) -0.0014(12) 0.0041(12) -0.0029(13)
C45 0.0402(17) 0.0388(17) 0.0552(19) -0.0045(14) 0.0140(15) -0.0070(14)
C46 0.0366(17) 0.056(2) 0.063(2) -0.0244(17) 0.0044(16) -0.0117(16)
C47 0.112(5) 0.107(5) 0.202(8) -0.005(5) 0.060(5) -0.007(4)

loop_
_atom_type_symbol
_atom_type_description
_atom_type_scat_dispersion_real
_atom_type_scat_dispersion_imag
_atom_type_scat_source
C C 0.0033 0.0016
;
International Tables for Crystallography
(Vol. C, Tables 4.2.6.8 and 6.1.1.4)
;
H H 0.0000 0.0000
;
International Tables for Crystallography
(Vol. C, Table 6.1.1.4)
;
N N 0.0061 0.0033
;
International Tables for Crystallography
(Vol. C, Tables 4.2.6.8 and 6.1.1.4)
;
Cl Cl 0.1484 0.1585
;
International Tables for Crystallography
(Vol. C, Tables 4.2.6.8 and 6.1.1.4)
;

loop_
_geom_angle_atom_site_label_1
_geom_angle_atom_site_label_2
_geom_angle_atom_site_label_3
_geom_angle
C1 N1 C20 121.4(2)
C1 N1 C41 119.2(2)
C20 N1 C41 119.4(2)
C10 N2 C11 121.5(2)
C10 N2 C21 119.81(19)
C11 N2 C21 117.9(2)
C29 N3 C40 122.1(2)
C29 N3 C44 118.6(2)
C40 N3 C44 119.2(2)
C30 N4 C31 123.0(2)
C30 N4 H4 118.5
C31 N4 H4 118.5
C2 C1 N1 123.0(2)
C2 C1 C10 118.2(2)
N1 C1 C10 118.8(2)
C1 C2 C3 122.2(2)
C1 C2 H2 118.9
C3 C2 H2 118.9
C4 C3 C2 122.5(3)
C4 C3 C8 118.2(3)
C2 C3 C8 119.2(3)
C5 C4 C3 121.0(3)
C5 C4 H4A 119.5
C3 C4 H4A 119.5
C4 C5 C6 120.4(3)
C4 C5 H5 119.8
C6 C5 H5 119.8
C7 C6 C5 120.8(3)
C7 C6 H6 119.6
C5 C6 H6 119.6
C6 C7 C8 120.2(3)
C6 C7 H7 119.9
C8 C7 H7 119.9
C7 C8 C3 119.4(3)
C7 C8 C9 122.2(3)
C3 C8 C9 118.4(2)
C10 C9 C8 121.4(2)
C10 C9 H9 119.3
C8 C9 H9 119.3
C9 C10 N2 121.0(2)
C9 C10 C1 120.5(2)
N2 C10 C1 118.5(2)
C12 C11 N2 121.3(2)
C12 C11 C20 119.9(2)
N2 C11 C20 118.7(2)
C11 C12 C13 122.0(2)
C11 C12 H12 119.0
C13 C12 H12 119.0
C12 C13 C18 118.7(3)
C12 C13 C14 122.4(2)
C18 C13 C14 118.9(2)
C15 C14 C13 120.5(3)
C15 C14 H14 119.8
C13 C14 H14 119.8
C14 C15 C16 120.5(3)
C14 C15 H15 119.7
C16 C15 H15 119.7
C17 C16 C15 120.4(3)
C17 C16 H16 119.8
C15 C16 H16 119.8
C16 C17 C18 120.7(3)
C16 C17 H17 119.6
C18 C17 H17 119.6
C17 C18 C13 119.0(3)
C17 C18 C19 122.5(3)
C13 C18 C19 118.4(2)
C20 C19 C18 122.1(2)
C20 C19 H19 118.9
C18 C19 H19 118.9
C19 C20 N1 122.9(2)
C19 C20 C11 118.6(2)
N1 C20 C11 118.4(2)
C30 C21 C22 121.8(2)
C30 C21 N2 119.9(2)
C22 C21 N2 118.3(2)
C23 C22 C27 119.5(2)
C23 C22 C21 122.7(2)
C27 C22 C21 117.8(2)
C24 C23 C22 120.8(3)
C24 C23 H23 119.6
C22 C23 H23 119.6
C23 C24 C25 119.9(3)
C23 C24 H24 120.0
C25 C24 H24 120.0
C26 C25 C24 120.2(3)
C26 C25 H25 119.9
C24 C25 H25 119.9
C25 C26 C27 121.3(3)
C25 C26 H26 119.3
C27 C26 H26 119.3
C26 C27 C22 118.2(3)
C26 C27 C28 122.4(3)
C22 C27 C28 119.4(2)
C29 C28 C27 122.1(2)
C29 C28 H28 118.9
C27 C28 H28 118.9
C28 C29 N3 124.1(2)
C28 C29 C30 118.3(2)
N3 C29 C30 117.5(2)
C21 C30 N4 121.6(2)
C21 C30 C29 120.2(2)
N4 C30 C29 118.2(2)
C32 C31 N4 121.3(2)
C32 C31 C40 120.5(2)
N4 C31 C40 118.2(2)
C31 C32 C33 121.7(2)
C31 C32 H32 119.1
C33 C32 H32 119.1
C34 C33 C32 122.6(2)
C34 C33 C38 119.2(2)
C32 C33 C38 118.2(2)
C35 C34 C33 120.9(3)
C35 C34 H34 119.5
C33 C34 H34 119.5
C34 C35 C36 119.8(3)
C34 C35 H35 120.1
C36 C35 H35 120.1
C37 C36 C35 121.2(3)
C37 C36 H36 119.4
C35 C36 H36 119.4
C36 C37 C38 120.3(3)
C36 C37 H37 119.9
C38 C37 H37 119.9
C37 C38 C33 118.7(3)
C37 C38 C39 122.1(2)
C33 C38 C39 119.1(2)
C40 C39 C38 121.8(2)
C40 C39 H39 119.1
C38 C39 H39 119.1
C39 C40 N3 123.9(2)
C39 C40 C31 118.6(2)
N3 C40 C31 117.4(2)
N1 C41 C42 115.1(2)
N1 C41 H41A 108.5
C42 C41 H41A 108.5
N1 C41 H41B 108.5
C42 C41 H41B 108.5
H41A C41 H41B 107.5
C41 C42 C43 110.4(3)
C41 C42 H42A 109.6
C43 C42 H42A 109.6
C41 C42 H42B 109.6
C43 C42 H42B 109.6
H42A C42 H42B 108.1
C42 C43 H43A 109.5
C42 C43 H43B 109.5
H43A C43 H43B 109.5
C42 C43 H43C 109.5
H43A C43 H43C 109.5
H43B C43 H43C 109.5
N3 C44 C45 112.6(3)
N3 C44 H44A 109.1
C45 C44 H44A 109.1
N3 C44 H44B 109.1
C45 C44 H44B 109.1
H44A C44 H44B 107.8
C44 C45 C46 110.5(3)
C44 C45 H45A 109.6
C46 C45 H45A 109.6
C44 C45 H45B 109.6
C46 C45 H45B 109.6
H45A C45 H45B 108.1
C45 C46 H46A 109.5
C45 C46 H46B 109.5
H46A C46 H46B 109.5
C45 C46 H46C 109.5
H46A C46 H46C 109.5
H46B C46 H46C 109.5
Cl1 C47 Cl2 110.9(5)
Cl1 C47 H47A 109.5
Cl2 C47 H47A 109.5
Cl1 C47 H47B 109.5
Cl2 C47 H47B 109.5
H47A C47 H47B 108.0

loop_
_geom_bond_atom_site_label_1
_geom_bond_atom_site_label_2
_geom_bond_distance
Cl1 C47 1.699(9)
Cl2 C47 1.788(9)
N1 C1 1.393(3)
N1 C20 1.402(3)
N1 C41 1.463(3)
N2 C10 1.405(3)
N2 C11 1.409(3)
N2 C21 1.434(3)
N3 C29 1.396(3)
N3 C40 1.399(4)
N3 C44 1.483(4)
N4 C30 1.384(3)
N4 C31 1.386(3)
N4 H4 0.8800
C1 C2 1.374(4)
C1 C10 1.439(3)
C2 C3 1.417(4)
C2 H2 0.9500
C3 C4 1.416(4)
C3 C8 1.418(4)
C4 C5 1.368(5)
C4 H4A 0.9500
C5 C6 1.387(5)
C5 H5 0.9500
C6 C7 1.371(4)
C6 H6 0.9500
C7 C8 1.411(4)
C7 H7 0.9500
C8 C9 1.420(4)
C9 C10 1.372(4)
C9 H9 0.9500
C11 C12 1.363(4)
C11 C20 1.435(4)
C12 C13 1.414(4)
C12 H12 0.9500
C13 C18 1.419(4)
C13 C14 1.425(4)
C14 C15 1.369(4)
C14 H14 0.9500
C15 C16 1.407(5)
C15 H15 0.9500
C16 C17 1.369(4)
C16 H16 0.9500
C17 C18 1.418(4)
C17 H17 0.9500
C18 C19 1.421(4)
C19 C20 1.373(4)
C19 H19 0.9500
C21 C30 1.367(4)
C21 C22 1.425(4)
C22 C23 1.411(4)
C22 C27 1.415(4)
C23 C24 1.364(4)
C23 H23 0.9500
C24 C25 1.410(5)
C24 H24 0.9500
C25 C26 1.366(4)
C25 H25 0.9500
C26 C27 1.408(4)
C26 H26 0.9500
C27 C28 1.425(4)
C28 C29 1.362(4)
C28 H28 0.9500
C29 C30 1.445(4)
C31 C32 1.357(4)
C31 C40 1.446(3)
C32 C33 1.417(4)
C32 H32 0.9500
C33 C34 1.410(4)
C33 C38 1.423(4)
C34 C35 1.371(4)
C34 H34 0.9500
C35 C36 1.399(5)
C35 H35 0.9500
C36 C37 1.372(4)
C36 H36 0.9500
C37 C38 1.413(4)
C37 H37 0.9500
C38 C39 1.425(4)
C39 C40 1.361(4)
C39 H39 0.9500
C41 C42 1.516(4)
C41 H41A 0.9900
C41 H41B 0.9900
C42 C43 1.522(4)
C42 H42A 0.9900
C42 H42B 0.9900
C43 H43A 0.9800
C43 H43B 0.9800
C43 H43C 0.9800
C44 C45 1.517(4)
C44 H44A 0.9900
C44 H44B 0.9900
C45 C46 1.541(4)
C45 H45A 0.9900
C45 H45B 0.9900
C46 H46A 0.9800
C46 H46B 0.9800
C46 H46C 0.9800
C47 H47A 0.9900
C47 H47B 0.9900

loop_
_geom_hbond_atom_site_label_D
_geom_hbond_atom_site_label_H
_geom_hbond_atom_site_label_A
_geom_hbond_distance_DA
_geom_hbond_distance_DH
_geom_hbond_distance_HA
_geom_hbond_angle_DHA
_geom_hbond_publ_flag
N4 H4 N2 2.808(3) 0.880 2.480 102.7 no

loop_
_geom_torsion_atom_site_label_1
_geom_torsion_atom_site_label_2
_geom_torsion_atom_site_label_3
_geom_torsion_atom_site_label_4
_geom_torsion
C20 N1 C1 C2 165.3(2)
C41 N1 C1 C2 -14.0(4)
C20 N1 C1 C10 -16.5(4)
C41 N1 C1 C10 164.3(2)
N1 C1 C2 C3 177.9(3)
C10 C1 C2 C3 -0.3(4)
C1 C2 C3 C4 178.5(3)
C1 C2 C3 C8 -0.1(4)
C2 C3 C4 C5 179.2(3)
C8 C3 C4 C5 -2.3(5)
C3 C4 C5 C6 2.0(6)
C4 C5 C6 C7 -0.4(7)
C5 C6 C7 C8 -1.0(6)
C6 C7 C8 C3 0.7(5)
C6 C7 C8 C9 -179.8(3)
C4 C3 C8 C7 0.9(5)
C2 C3 C8 C7 179.5(3)
C4 C3 C8 C9 -178.6(3)
C2 C3 C8 C9 -0.1(4)
C7 C8 C9 C10 -179.0(3)
C3 C8 C9 C10 0.6(4)
C8 C9 C10 N2 178.2(2)
C8 C9 C10 C1 -1.0(4)
C11 N2 C10 C9 -169.6(2)
C21 N2 C10 C9 20.7(4)
C11 N2 C10 C1 9.6(3)
C21 N2 C10 C1 -160.1(2)
C2 C1 C10 C9 0.8(4)
N1 C1 C10 C9 -177.5(2)
C2 C1 C10 N2 -178.4(2)
N1 C1 C10 N2 3.3(3)
C10 N2 C11 C12 172.3(2)
C21 N2 C11 C12 -17.9(3)
C10 N2 C11 C20 -9.5(4)
C21 N2 C11 C20 160.3(2)
N2 C11 C12 C13 176.7(2)
C20 C11 C12 C13 -1.4(4)
C11 C12 C13 C18 3.4(4)
C11 C12 C13 C14 -172.9(3)
C12 C13 C14 C15 175.8(3)
C18 C13 C14 C15 -0.5(4)
C13 C14 C15 C16 1.1(5)
C14 C15 C16 C17 0.1(5)
C15 C16 C17 C18 -1.8(5)
C16 C17 C18 C13 2.3(4)
C16 C17 C18 C19 -173.8(3)
C12 C13 C18 C17 -177.6(2)
C14 C13 C18 C17 -1.2(4)
C12 C13 C18 C19 -1.3(4)
C14 C13 C18 C19 175.1(2)
C17 C18 C19 C20 173.3(3)
C13 C18 C19 C20 -2.8(4)
C18 C19 C20 N1 -172.6(2)
C18 C19 C20 C11 4.8(4)
C1 N1 C20 C19 -166.1(2)
C41 N1 C20 C19 13.1(4)
C1 N1 C20 C11 16.5(4)
C41 N1 C20 C11 -164.3(2)
C12 C11 C20 C19 -2.7(4)
N2 C11 C20 C19 179.1(2)
C12 C11 C20 N1 174.8(2)
N2 C11 C20 N1 -3.4(4)
C10 N2 C21 C30 -93.0(3)
C11 N2 C21 C30 97.0(3)
C10 N2 C21 C22 90.2(3)
C11 N2 C21 C22 -79.8(3)
C30 C21 C22 C23 176.5(2)
N2 C21 C22 C23 -6.8(4)
C30 C21 C22 C27 -3.8(4)
N2 C21 C22 C27 172.9(2)
C27 C22 C23 C24 -2.1(4)
C21 C22 C23 C24 177.6(2)
C22 C23 C24 C25 -1.1(4)
C23 C24 C25 C26 2.6(4)
C24 C25 C26 C27 -0.8(4)
C25 C26 C27 C22 -2.3(4)
C25 C26 C27 C28 176.9(3)
C23 C22 C27 C26 3.7(4)
C21 C22 C27 C26 -175.9(2)
C23 C22 C27 C28 -175.5(2)
C21 C22 C27 C28 4.8(4)
C26 C27 C28 C29 -179.7(2)
C22 C27 C28 C29 -0.5(4)
C27 C28 C29 N3 172.0(3)
C27 C28 C29 C30 -4.8(4)
C40 N3 C29 C28 162.8(3)
C44 N3 C29 C28 -14.2(4)
C40 N3 C29 C30 -20.3(4)
C44 N3 C29 C30 162.7(2)
C22 C21 C30 N4 -179.6(2)
N2 C21 C30 N4 3.7(4)
C22 C21 C30 C29 -1.5(4)
N2 C21 C30 C29 -178.1(2)
C31 N4 C30 C21 -172.5(2)
C31 N4 C30 C29 9.4(4)
C28 C29 C30 C21 5.8(4)
N3 C29 C30 C21 -171.2(2)
C28 C29 C30 N4 -176.0(2)
N3 C29 C30 N4 7.0(4)
C30 N4 C31 C32 167.7(2)
C30 N4 C31 C40 -12.7(4)
N4 C31 C32 C33 177.9(2)
C40 C31 C32 C33 -1.7(4)
C31 C32 C33 C34 -178.9(2)
C31 C32 C33 C38 1.5(4)
C32 C33 C34 C35 -179.4(3)
C38 C33 C34 C35 0.3(4)
C33 C34 C35 C36 -0.2(5)
C34 C35 C36 C37 0.1(5)
C35 C36 C37 C38 -0.1(5)
C36 C37 C38 C33 0.1(4)
C36 C37 C38 C39 179.5(3)
C34 C33 C38 C37 -0.2(4)
C32 C33 C38 C37 179.4(2)
C34 C33 C38 C39 -179.7(2)
C32 C33 C38 C39 0.0(4)
C37 C38 C39 C40 179.2(3)
C33 C38 C39 C40 -1.3(4)
C38 C39 C40 N3 -177.7(2)
C38 C39 C40 C31 1.2(4)
C29 N3 C40 C39 -164.1(3)
C44 N3 C40 C39 12.9(4)
C29 N3 C40 C31 16.9(4)
C44 N3 C40 C31 -166.1(2)
C32 C31 C40 C39 0.3(4)
N4 C31 C40 C39 -179.3(2)
C32 C31 C40 N3 179.3(2)
N4 C31 C40 N3 -0.3(4)
C1 N1 C41 C42 88.7(3)
C20 N1 C41 C42 -90.5(3)
N1 C41 C42 C43 -172.9(3)
C29 N3 C44 C45 88.0(3)
C40 N3 C44 C45 -89.1(3)
N3 C44 C45 C46 -175.0(3)
